data_7133284
loop_
_publ_author_name
'Yang, Ji Seon'
'Kim, Sung-Gon'

_publ_section_title
;
 Catalytic enantioselective [3+2] and [4+2]-annulation of cyclic
 <i>N</i>-sulfonyl ketimines with &#x3b3;- or
 &#x3b4;-hydroxy-&#x3b1;,&#x3b2;-unsaturated ketones.
;
_journal_issue 61
_journal_name_full 'Chemical communications (Cambridge, England)'
_journal_page_first 7954
_journal_page_last 7957
_journal_paper_doi 10.1039/d4cc02734e
_journal_volume 60
_journal_year 2024
_chemical_absolute_configuration ad
_chemical_formula_moiety 'C21 H21 N O6 S'
_chemical_formula_sum 'C21 H21 N O6 S'
_chemical_formula_weight 415.45
_space_group_crystal_system tetragonal
_space_group_IT_number 92
_space_group_name_Hall 'P 4abw 2nw'
_space_group_name_H-M_alt 'P 41 21 2'
_atom_sites_solution_hydrogens geom
_audit_creation_method SHELXL-2018/3
_audit_update_record
;
2024-06-03 deposited with the CCDC.	2024-07-03 downloaded from the CCDC.
;
_cell_angle_alpha 90
_cell_angle_beta 90
_cell_angle_gamma 90
_cell_formula_units_Z 8
_cell_length_a 8.4145(3)
_cell_length_b 8.4145(3)
_cell_length_c 56.119(4)
_cell_measurement_reflns_used 7737
_cell_measurement_temperature 223(2)
_cell_measurement_theta_max 20.77
_cell_measurement_theta_min 2.45
_cell_volume 3973.4(3)
_computing_cell_refinement 'Bruker SAINT'
_computing_data_collection 'Bruker APEX2'
_computing_data_reduction 'Bruker SAINT'
_computing_molecular_graphics 'Bruker SHELXTL'
_computing_publication_material 'Bruker SHELXTL'
_computing_structure_refinement 'SHELXL-2018/3 (Sheldrick, 2018)'
_computing_structure_solution 'SHELXT 2014/5 (Sheldrick, 2014)'
_diffrn_ambient_temperature 223(2)
_diffrn_measured_fraction_theta_full 1.000
_diffrn_measured_fraction_theta_max 1.000
_diffrn_measurement_device_type 'Bruker APEX-II CCD'
_diffrn_measurement_method '\f and \w scans'
_diffrn_radiation_type MoK\a
_diffrn_radiation_wavelength 0.71073
_diffrn_reflns_av_R_equivalents 0.1444
_diffrn_reflns_av_unetI/netI 0.0604
_diffrn_reflns_Laue_measured_fraction_full 1.000
_diffrn_reflns_Laue_measured_fraction_max 1.000
_diffrn_reflns_limit_h_max 11
_diffrn_reflns_limit_h_min -11
_diffrn_reflns_limit_k_max 11
_diffrn_reflns_limit_k_min -9
_diffrn_reflns_limit_l_max 74
_diffrn_reflns_limit_l_min -74
_diffrn_reflns_number 98435
_diffrn_reflns_point_group_measured_fraction_full 1.000
_diffrn_reflns_point_group_measured_fraction_max 1.000
_diffrn_reflns_theta_full 25.242
_diffrn_reflns_theta_max 28.275
_diffrn_reflns_theta_min 2.448
_exptl_absorpt_coefficient_mu 0.202
_exptl_absorpt_correction_T_max 0.7457
_exptl_absorpt_correction_T_min 0.6765
_exptl_absorpt_correction_type multi-scan
_exptl_absorpt_process_details SADABS
_exptl_crystal_colour colourless
_exptl_crystal_density_diffrn 1.389
_exptl_crystal_description BLOCK
_exptl_crystal_F_000 1744
_exptl_crystal_size_max 0.220
_exptl_crystal_size_mid 0.135
_exptl_crystal_size_min 0.054
_refine_diff_density_max 0.204
_refine_diff_density_min -0.270
_refine_diff_density_rms 0.049
_refine_ls_abs_structure_details
; 
 Flack x determined using 879 quotients [(I+)-(I-)]/[(I+)+(I-)] 
 (Parsons, Flack and Wagner, Acta Cryst. B69 (2013) 249-259). 
;
_refine_ls_abs_structure_Flack -0.03(5)
_refine_ls_extinction_method none
_refine_ls_goodness_of_fit_ref 1.052
_refine_ls_hydrogen_treatment constr
_refine_ls_matrix_type full
_refine_ls_number_parameters 263
_refine_ls_number_reflns 4926
_refine_ls_number_restraints 0
_refine_ls_restrained_S_all 1.052
_refine_ls_R_factor_all 0.1172
_refine_ls_R_factor_gt 0.0470
_refine_ls_shift/su_max 0.000
_refine_ls_shift/su_mean 0.000
_refine_ls_structure_factor_coef Fsqd
_refine_ls_weighting_details 'w=1/[\s^2^(Fo^2^)+(0.0357P)^2^+1.6889P] where P=(Fo^2^+2Fc^2^)/3'
_refine_ls_weighting_scheme calc
_refine_ls_wR_factor_gt 0.0918
_refine_ls_wR_factor_ref 0.1172
_reflns_Friedel_coverage 0.633
_reflns_Friedel_fraction_full 1.000
_reflns_Friedel_fraction_max 1.000
_reflns_number_gt 2955
_reflns_number_total 4926
_reflns_threshold_expression 'I > 2\s(I)'
_cod_data_source_file d4cc02734e2.cif
_cod_data_source_block KGU_24_06_a
_cod_depositor_comments 'Adding full bibliography for 7133283--7133284.cif.'
_cod_original_cell_volume 3973.5(4)
_cod_database_code 7133284
_shelx_shelxl_version_number 2018/3
_shelx_space_group_comment
; 
The symmetry employed for this shelxl refinement is uniquely defined 
by the following loop, which should always be used as a source of 
symmetry information in preference to the above space-group names. 
They are only intended as comments. 
;
_shelx_estimated_absorpt_t_min 0.957
_shelx_estimated_absorpt_t_max 0.989

loop_
_space_group_symop_operation_xyz
'x, y, z'
'-x, -y, z+1/2'
'-y+1/2, x+1/2, z+1/4'
'y+1/2, -x+1/2, z+3/4'
'-x+1/2, y+1/2, -z+1/4'
'x+1/2, -y+1/2, -z+3/4'
'y, x, -z'
'-y, -x, -z+1/2'

loop_
_atom_site_label
_atom_site_type_symbol
_atom_site_fract_x
_atom_site_fract_y
_atom_site_fract_z
_atom_site_U_iso_or_equiv
_atom_site_adp_type
_atom_site_occupancy
_atom_site_site_symmetry_order
_atom_site_calc_flag
_atom_site_refinement_flags_posn
_atom_site_refinement_flags_adp
_atom_site_refinement_flags_occupancy
_atom_site_disorder_assembly
_atom_site_disorder_group
S1 S 0.55077(11) 0.14970(12) 0.45343(2) 0.0420(2) Uani 1 1 d . . . . .
O1 O 0.9409(3) 0.2917(3) 0.45704(4) 0.0432(6) Uani 1 1 d . . . . .
O2 O 0.6872(3) 0.5820(3) 0.43320(5) 0.0576(8) Uani 1 1 d . . . . .
O3 O 0.9067(3) 0.6058(3) 0.45583(5) 0.0527(7) Uani 1 1 d . . . . .
O4 O 0.7478(4) 0.2008(4) 0.36498(5) 0.0708(10) Uani 1 1 d . . . . .
O006 O 0.5926(4) -0.0153(3) 0.45434(5) 0.0653(9) Uani 1 1 d . . . . .
O007 O 0.3957(3) 0.1831(4) 0.44448(5) 0.0707(10) Uani 1 1 d . . . . .
N1 N 0.6834(4) 0.2585(4) 0.43964(5) 0.0429(8) Uani 1 1 d . . . . .
C1 C 0.5840(4) 0.2415(4) 0.48095(6) 0.0388(9) Uani 1 1 d . . . . .
C2 C 0.4980(5) 0.2166(5) 0.50166(7) 0.0467(10) Uani 1 1 d . . . . .
H2 H 0.413404 0.143685 0.502240 0.056 Uiso 1 1 calc R U . . .
C3 C 0.5424(5) 0.3042(5) 0.52148(7) 0.0544(11) Uani 1 1 d . . . . .
H3 H 0.487073 0.290402 0.535884 0.065 Uiso 1 1 calc R U . . .
C4 C 0.6668(6) 0.4116(5) 0.52042(7) 0.0549(11) Uani 1 1 d . . . . .
H4 H 0.693583 0.470775 0.534047 0.066 Uiso 1 1 calc R U . . .
C5 C 0.7520(5) 0.4332(5) 0.49969(7) 0.0482(10) Uani 1 1 d . . . . .
H5 H 0.837088 0.505422 0.499120 0.058 Uiso 1 1 calc R U . . .
C6 C 0.7096(4) 0.3462(4) 0.47968(6) 0.0403(9) Uani 1 1 d . . . . .
C7 C 0.7851(4) 0.3528(4) 0.45523(6) 0.0376(8) Uani 1 1 d . . . . .
C8 C 1.0143(4) 0.2766(5) 0.43383(7) 0.0478(10) Uani 1 1 d . . . . .
H8A H 1.121856 0.233667 0.435641 0.057 Uiso 1 1 calc R U . . .
H8AB H 1.022682 0.381719 0.426427 0.057 Uiso 1 1 calc R U . . .
C9 C 0.9181(5) 0.1680(5) 0.41787(7) 0.0495(10) Uani 1 1 d . . . . .
H9A H 0.918647 0.060288 0.424512 0.059 Uiso 1 1 calc R U . . .
H9AB H 0.967449 0.163784 0.402067 0.059 Uiso 1 1 calc R U . . .
C10 C 0.7476(4) 0.2252(5) 0.41547(6) 0.0413(9) Uani 1 1 d . . . . .
H10 H 0.749083 0.326561 0.406508 0.050 Uiso 1 1 calc R U . . .
C11 C 0.7858(5) 0.5271(5) 0.44613(7) 0.0429(9) Uani 1 1 d . . . . .
C12 C 0.9197(6) 0.7745(5) 0.45003(9) 0.0684(14) Uani 1 1 d . . . . .
H12A H 0.976222 0.787557 0.434882 0.082 Uiso 1 1 calc R U . . .
H12B H 0.813418 0.820637 0.448311 0.082 Uiso 1 1 calc R U . . .
C13 C 1.0054(9) 0.8557(6) 0.46887(13) 0.126(3) Uani 1 1 d . . . . .
H13A H 1.009454 0.968607 0.465419 0.190 Uiso 1 1 calc R U . . .
H13B H 1.112615 0.813962 0.469866 0.190 Uiso 1 1 calc R U . . .
H13C H 0.951313 0.838917 0.483928 0.190 Uiso 1 1 calc R U . . .
C14 C 0.6431(5) 0.1079(5) 0.40170(7) 0.0549(11) Uani 1 1 d . . . . .
H14A H 0.640925 0.005557 0.410024 0.066 Uiso 1 1 calc R U . . .
H14B H 0.534108 0.148541 0.400859 0.066 Uiso 1 1 calc R U . . .
C15 C 0.7084(5) 0.0851(5) 0.37658(7) 0.0501(11) Uani 1 1 d . . . . .
C16 C 0.7233(5) -0.0781(5) 0.36664(7) 0.0438(10) Uani 1 1 d . . . . .
C17 C 0.7989(5) -0.0984(5) 0.34476(7) 0.0518(11) Uani 1 1 d . . . . .
H17 H 0.838659 -0.009673 0.336513 0.062 Uiso 1 1 calc R U . . .
C18 C 0.8155(5) -0.2490(6) 0.33516(7) 0.0593(12) Uani 1 1 d . . . . .
H18 H 0.867660 -0.261572 0.320466 0.071 Uiso 1 1 calc R U . . .
C19 C 0.7565(5) -0.3813(6) 0.34684(8) 0.0581(12) Uani 1 1 d . . . . .
H19 H 0.767006 -0.482939 0.340083 0.070 Uiso 1 1 calc R U . . .
C20 C 0.6824(5) -0.3618(6) 0.36842(8) 0.0630(12) Uani 1 1 d . . . . .
H20 H 0.642012 -0.450760 0.376548 0.076 Uiso 1 1 calc R U . . .
C21 C 0.6669(5) -0.2118(5) 0.37830(8) 0.0577(12) Uani 1 1 d . . . . .
H21 H 0.617077 -0.200530 0.393195 0.069 Uiso 1 1 calc R U . . .

loop_
_atom_site_aniso_label
_atom_site_aniso_U_11
_atom_site_aniso_U_22
_atom_site_aniso_U_33
_atom_site_aniso_U_23
_atom_site_aniso_U_13
_atom_site_aniso_U_12
S1 0.0357(5) 0.0484(6) 0.0419(5) -0.0053(5) 0.0037(5) -0.0016(4)
O1 0.0410(14) 0.0439(15) 0.0447(15) 0.0015(12) -0.0042(12) 0.0054(12)
O2 0.0602(19) 0.0538(18) 0.0589(18) 0.0059(15) -0.0158(15) 0.0118(15)
O3 0.0513(17) 0.0411(16) 0.0658(19) 0.0057(14) -0.0087(15) -0.0037(12)
O4 0.109(3) 0.059(2) 0.0444(17) 0.0043(16) 0.0065(17) -0.0117(19)
O006 0.098(2) 0.0374(16) 0.0607(19) -0.0032(14) 0.0205(18) -0.0017(15)
O007 0.0326(16) 0.124(3) 0.0552(18) -0.0233(19) -0.0036(13) 0.0063(16)
N1 0.0425(19) 0.053(2) 0.0331(16) -0.0056(15) 0.0028(14) -0.0111(15)
C1 0.037(2) 0.042(2) 0.037(2) 0.0018(17) -0.0005(16) 0.0086(17)
C2 0.047(2) 0.050(3) 0.044(2) 0.0046(19) 0.0038(19) 0.0053(18)
C3 0.061(3) 0.067(3) 0.035(2) 0.005(2) 0.003(2) 0.016(2)
C4 0.073(3) 0.055(3) 0.036(2) -0.003(2) -0.007(2) 0.009(2)
C5 0.056(3) 0.050(2) 0.039(2) 0.000(2) -0.0062(19) -0.001(2)
C6 0.044(2) 0.041(2) 0.036(2) 0.0003(18) -0.0032(17) 0.0053(19)
C7 0.0333(19) 0.043(2) 0.037(2) 0.0000(18) -0.0024(17) -0.0014(17)
C8 0.038(2) 0.052(2) 0.054(2) 0.003(2) 0.0049(19) 0.0094(18)
C9 0.052(3) 0.049(3) 0.047(2) -0.004(2) 0.001(2) 0.010(2)
C10 0.043(2) 0.045(2) 0.035(2) 0.0023(17) 0.0015(17) -0.0004(19)
C11 0.043(2) 0.044(2) 0.041(2) -0.0013(18) 0.0024(19) 0.0031(19)
C12 0.073(3) 0.038(2) 0.094(4) 0.010(2) 0.000(3) -0.005(2)
C13 0.181(7) 0.047(3) 0.152(6) -0.012(4) -0.087(5) 0.001(4)
C14 0.062(3) 0.064(3) 0.039(2) -0.012(2) 0.004(2) -0.015(2)
C15 0.055(3) 0.060(3) 0.036(2) 0.001(2) -0.0007(19) -0.004(2)
C16 0.043(2) 0.055(3) 0.034(2) 0.0021(19) -0.0031(17) 0.0004(19)
C17 0.055(3) 0.066(3) 0.035(2) 0.005(2) 0.0011(19) 0.000(2)
C18 0.062(3) 0.077(3) 0.039(2) -0.011(2) 0.004(2) 0.005(2)
C19 0.056(3) 0.060(3) 0.058(3) -0.013(2) -0.002(2) 0.008(2)
C20 0.064(3) 0.057(3) 0.068(3) -0.006(2) 0.014(2) -0.003(2)
C21 0.063(3) 0.061(3) 0.049(2) -0.003(2) 0.016(2) -0.001(2)

loop_
_atom_type_symbol
_atom_type_description
_atom_type_scat_dispersion_real
_atom_type_scat_dispersion_imag
_atom_type_scat_source
C C 0.0033 0.0016 'International Tables Vol C Tables 4.2.6.8 and 6.1.1.4'
H H 0.0000 0.0000 'International Tables Vol C Tables 4.2.6.8 and 6.1.1.4'
N N 0.0061 0.0033 'International Tables Vol C Tables 4.2.6.8 and 6.1.1.4'
O O 0.0106 0.0060 'International Tables Vol C Tables 4.2.6.8 and 6.1.1.4'
S S 0.1246 0.1234 'International Tables Vol C Tables 4.2.6.8 and 6.1.1.4'

loop_
_geom_angle_atom_site_label_1
_geom_angle_atom_site_label_2
_geom_angle_atom_site_label_3
_geom_angle
_geom_angle_site_symmetry_1
_geom_angle_site_symmetry_3
_geom_angle_publ_flag
O007 S1 O006 115.4(2) . . ?
O007 S1 N1 110.29(19) . . ?
O006 S1 N1 113.02(18) . . ?
O007 S1 C1 111.71(17) . . ?
O006 S1 C1 110.92(17) . . ?
N1 S1 C1 93.52(17) . . ?
C7 O1 C8 111.3(3) . . ?
C11 O3 C12 116.7(3) . . ?
C7 N1 C10 115.9(3) . . ?
C7 N1 S1 114.9(2) . . ?
C10 N1 S1 125.0(2) . . ?
C6 C1 C2 122.8(4) . . ?
C6 C1 S1 111.0(3) . . ?
C2 C1 S1 126.2(3) . . ?
C1 C2 C3 116.9(4) . . ?
C1 C2 H2 121.6 . . ?
C3 C2 H2 121.6 . . ?
C4 C3 C2 121.1(4) . . ?
C4 C3 H3 119.4 . . ?
C2 C3 H3 119.4 . . ?
C5 C4 C3 121.0(4) . . ?
C5 C4 H4 119.5 . . ?
C3 C4 H4 119.5 . . ?
C4 C5 C6 118.7(4) . . ?
C4 C5 H5 120.7 . . ?
C6 C5 H5 120.7 . . ?
C1 C6 C5 119.5(3) . . ?
C1 C6 C7 113.2(3) . . ?
C5 C6 C7 127.3(4) . . ?
O1 C7 N1 112.9(3) . . ?
O1 C7 C6 108.2(3) . . ?
N1 C7 C6 106.1(3) . . ?
O1 C7 C11 111.4(3) . . ?
N1 C7 C11 108.6(3) . . ?
C6 C7 C11 109.6(3) . . ?
O1 C8 C9 110.9(3) . . ?
O1 C8 H8A 109.4 . . ?
C9 C8 H8A 109.5 . . ?
O1 C8 H8AB 109.4 . . ?
C9 C8 H8AB 109.5 . . ?
H8A C8 H8AB 108.0 . . ?
C8 C9 C10 111.5(3) . . ?
C8 C9 H9A 109.3 . . ?
C10 C9 H9A 109.3 . . ?
C8 C9 H9AB 109.3 . . ?
C10 C9 H9AB 109.3 . . ?
H9A C9 H9AB 108.0 . . ?
N1 C10 C9 108.8(3) . . ?
N1 C10 C14 111.9(3) . . ?
C9 C10 C14 112.5(3) . . ?
N1 C10 H10 107.8 . . ?
C9 C10 H10 107.8 . . ?
C14 C10 H10 107.8 . . ?
O2 C11 O3 126.0(4) . . ?
O2 C11 C7 124.2(4) . . ?
O3 C11 C7 109.7(3) . . ?
C13 C12 O3 109.4(4) . . ?
C13 C12 H12A 109.8 . . ?
O3 C12 H12A 109.8 . . ?
C13 C12 H12B 109.8 . . ?
O3 C12 H12B 109.8 . . ?
H12A C12 H12B 108.2 . . ?
C12 C13 H13A 109.5 . . ?
C12 C13 H13B 109.5 . . ?
H13A C13 H13B 109.5 . . ?
C12 C13 H13C 109.5 . . ?
H13A C13 H13C 109.5 . . ?
H13B C13 H13C 109.5 . . ?
C15 C14 C10 109.9(3) . . ?
C15 C14 H14A 109.7 . . ?
C10 C14 H14A 109.7 . . ?
C15 C14 H14B 109.7 . . ?
C10 C14 H14B 109.7 . . ?
H14A C14 H14B 108.2 . . ?
O4 C15 C16 121.0(4) . . ?
O4 C15 C14 119.4(4) . . ?
C16 C15 C14 119.6(4) . . ?
C21 C16 C17 118.2(4) . . ?
C21 C16 C15 123.0(4) . . ?
C17 C16 C15 118.8(4) . . ?
C18 C17 C16 120.1(4) . . ?
C18 C17 H17 119.9 . . ?
C16 C17 H17 119.9 . . ?
C17 C18 C19 121.0(4) . . ?
C17 C18 H18 119.5 . . ?
C19 C18 H18 119.5 . . ?
C20 C19 C18 119.0(4) . . ?
C20 C19 H19 120.5 . . ?
C18 C19 H19 120.5 . . ?
C19 C20 C21 120.3(4) . . ?
C19 C20 H20 119.8 . . ?
C21 C20 H20 119.8 . . ?
C20 C21 C16 121.3(4) . . ?
C20 C21 H21 119.4 . . ?
C16 C21 H21 119.4 . . ?

loop_
_geom_bond_atom_site_label_1
_geom_bond_atom_site_label_2
_geom_bond_distance
_geom_bond_site_symmetry_2
_geom_bond_publ_flag
S1 O007 1.426(3) . ?
S1 O006 1.433(3) . ?
S1 N1 1.638(3) . ?
S1 C1 1.750(4) . ?
O1 C7 1.412(4) . ?
O1 C8 1.447(4) . ?
O2 C11 1.195(4) . ?
O3 C11 1.331(5) . ?
O3 C12 1.461(5) . ?
O4 C15 1.217(5) . ?
N1 C7 1.459(5) . ?
N1 C10 1.487(4) . ?
C1 C6 1.377(5) . ?
C1 C2 1.385(5) . ?
C2 C3 1.385(5) . ?
C2 H2 0.9400 . ?
C3 C4 1.385(6) . ?
C3 H3 0.9400 . ?
C4 C5 1.378(5) . ?
C4 H4 0.9400 . ?
C5 C6 1.387(5) . ?
C5 H5 0.9400 . ?
C6 C7 1.513(5) . ?
C7 C11 1.553(5) . ?
C8 C9 1.513(5) . ?
C8 H8A 0.9800 . ?
C8 H8AB 0.9800 . ?
C9 C10 1.520(5) . ?
C9 H9A 0.9800 . ?
C9 H9AB 0.9800 . ?
C10 C14 1.531(5) . ?
C10 H10 0.9900 . ?
C12 C13 1.451(7) . ?
C12 H12A 0.9800 . ?
C12 H12B 0.9800 . ?
C13 H13A 0.9700 . ?
C13 H13B 0.9700 . ?
C13 H13C 0.9700 . ?
C14 C15 1.525(5) . ?
C14 H14A 0.9800 . ?
C14 H14B 0.9800 . ?
C15 C16 1.487(5) . ?
C16 C21 1.386(6) . ?
C16 C17 1.393(5) . ?
C17 C18 1.384(6) . ?
C17 H17 0.9400 . ?
C18 C19 1.384(6) . ?
C18 H18 0.9400 . ?
C19 C20 1.372(6) . ?
C19 H19 0.9400 . ?
C20 C21 1.384(6) . ?
C20 H20 0.9400 . ?
C21 H21 0.9400 . ?
